data_1540601
loop_
_publ_author_name
'Karmakar, Raju'
'Suneja, Arun'
'Bisai, Vishnumaya'
'Singh, Vinod K.'

_publ_section_title
;
 Ni(II)-Catalyzed Highly Stereo- and Regioselective Syntheses of
 Isoindolinones and Isoquinolinones from in Situ Prepared Aldimines
 Triggered by Homoallylation/Lactamization Cascade.
;
_journal_issue 22
_journal_name_full 'Organic letters'
_journal_page_first 5650
_journal_page_last 5653
_journal_paper_doi 10.1021/acs.orglett.5b02932
_journal_volume 17
_journal_year 2015
_chemical_formula_sum 'C20 H21 N O2'
_chemical_formula_weight 307.38
_space_group_crystal_system orthorhombic
_space_group_IT_number 33
_space_group_name_Hall 'P 2c -2n'
_space_group_name_H-M_alt 'P n a 21'
_symmetry_space_group_name_Hall 'P 2c -2n'
_symmetry_space_group_name_H-M 'P n a 21'
_atom_sites_solution_hydrogens geom
_audit_creation_method SHELXL-2014/6
_cell_angle_alpha 90
_cell_angle_beta 90
_cell_angle_gamma 90
_cell_formula_units_Z 4
_cell_length_a 7.5747(3)
_cell_length_b 10.8659(5)
_cell_length_c 20.7341(9)
_cell_measurement_temperature 300(2)
_cell_volume 1706.54(13)
_computing_structure_refinement 'SHELXL-2014/6 (Sheldrick, 2014)'
_diffrn_ambient_temperature 300(2)
_diffrn_measured_fraction_theta_full 0.996
_diffrn_measured_fraction_theta_max 0.997
_diffrn_measurement_device_type 'Bruker APEX-II CCD'
_diffrn_measurement_method '\f and \w scans'
_diffrn_radiation_type MoK\a
_diffrn_radiation_wavelength 0.71073
_diffrn_reflns_av_R_equivalents 0.0504
_diffrn_reflns_av_unetI/netI 0.0262
_diffrn_reflns_laue_measured_fraction_full 0.996
_diffrn_reflns_laue_measured_fraction_max 0.997
_diffrn_reflns_limit_h_max 9
_diffrn_reflns_limit_h_min -9
_diffrn_reflns_limit_k_max 14
_diffrn_reflns_limit_k_min -14
_diffrn_reflns_limit_l_max 26
_diffrn_reflns_limit_l_min -27
_diffrn_reflns_number 39435
_diffrn_reflns_point_group_measured_fraction_full 0.996
_diffrn_reflns_point_group_measured_fraction_max 0.997
_diffrn_reflns_theta_full 25.242
_diffrn_reflns_theta_max 27.877
_diffrn_reflns_theta_min 2.116
_exptl_absorpt_coefficient_mu 0.077
_exptl_absorpt_correction_type none
_exptl_crystal_colour colourless
_exptl_crystal_density_diffrn 1.196
_exptl_crystal_description plate
_exptl_crystal_F_000 656
_exptl_crystal_size_max .15
_exptl_crystal_size_mid .12
_exptl_crystal_size_min .09
_refine_diff_density_max 0.391
_refine_diff_density_min -0.231
_refine_diff_density_rms 0.085
_refine_ls_abs_structure_details
;
 Flack x determined using 1263 quotients [(I+)-(I-)]/[(I+)+(I-)]
 (Parsons, Flack and Wagner, Acta Cryst. B69 (2013) 249-259).
;
_refine_ls_abs_structure_Flack 0.3(3)
_refine_ls_extinction_method none
_refine_ls_goodness_of_fit_ref 1.039
_refine_ls_hydrogen_treatment constr
_refine_ls_matrix_type full
_refine_ls_number_parameters 210
_refine_ls_number_reflns 4057
_refine_ls_number_restraints 1
_refine_ls_restrained_S_all 1.039
_refine_ls_R_factor_all 0.0734
_refine_ls_R_factor_gt 0.0464
_refine_ls_shift/su_max 0.000
_refine_ls_shift/su_mean 0.000
_refine_ls_structure_factor_coef Fsqd
_refine_ls_weighting_details 'w=1/[\s^2^(Fo^2^)+(0.1000P)^2^] where P=(Fo^2^+2Fc^2^)/3'
_refine_ls_weighting_scheme calc
_refine_ls_wR_factor_gt 0.1273
_refine_ls_wR_factor_ref 0.1463
_reflns_Friedel_coverage 0.946
_reflns_friedel_fraction_full 0.997
_reflns_friedel_fraction_max 0.996
_reflns_number_gt 3056
_reflns_number_total 4057
_reflns_threshold_expression 'I > 2\s(I)'
_cod_data_source_file ol5b02932_si_002.cif
_cod_data_source_block TRY1_a
_cod_database_code 1540601
_shelx_space_group_comment
;
The symmetry employed for this shelxl refinement is uniquely defined
by the following loop, which should always be used as a source of
symmetry information in preference to the above space-group names.
They are only intended as comments.
;
_shelxl_version_number 2014/6

loop_
_space_group_symop_operation_xyz
'x, y, z'
'-x, -y, z+1/2'
'x+1/2, -y+1/2, z'
'-x+1/2, y+1/2, z+1/2'

loop_
_atom_site_label
_atom_site_type_symbol
_atom_site_fract_x
_atom_site_fract_y
_atom_site_fract_z
_atom_site_U_iso_or_equiv
_atom_site_adp_type
_atom_site_occupancy
_atom_site_site_symmetry_order
_atom_site_calc_flag
_atom_site_refinement_flags_posn
_atom_site_refinement_flags_adp
O1 O 0.0540(3) 0.3919(2) 0.28908(12) 0.0662(6) Uani 1 1 d . .
O2 O 0.0367(3) 0.4478(3) 0.59513(12) 0.0700(7) Uani 1 1 d . .
N003 N 0.2968(3) 0.3979(2) 0.54244(11) 0.0443(5) Uani 1 1 d . .
C1 C 0.5662(4) 0.5983(3) 0.52058(19) 0.0538(7) Uani 1 1 d . .
H1 H 0.4395 0.6079 0.5125 0.065 Uiso 1 1 calc R U
C16 C 0.3011(4) 0.3077(3) 0.43524(14) 0.0484(6) Uani 1 1 d . .
H16 H 0.3844 0.2510 0.4495 0.058 Uiso 1 1 calc R U
C12 C 0.1954(3) 0.4274(3) 0.59552(16) 0.0498(6) Uani 1 1 d . .
C17 C 0.2462(4) 0.3047(3) 0.37159(14) 0.0521(7) Uani 1 1 d . .
H17 H 0.2933 0.2471 0.3432 0.063 Uiso 1 1 calc R U
C19 C 0.0524(4) 0.4734(3) 0.39314(16) 0.0543(7) Uani 1 1 d . .
H19 H -0.0324 0.5291 0.3790 0.065 Uiso 1 1 calc R U
C13 C 0.4850(3) 0.3762(3) 0.55900(15) 0.0455(6) Uani 1 1 d . .
H13 H 0.5145 0.2903 0.5496 0.055 Uiso 1 1 calc R U
C4 C 0.6096(3) 0.4601(3) 0.52082(16) 0.0484(6) Uani 1 1 d . .
H4A H 0.6117 0.4317 0.4765 0.058 Uiso 1 1 calc R U
H4B H 0.7278 0.4499 0.5380 0.058 Uiso 1 1 calc R U
C15 C 0.2347(3) 0.3932(2) 0.47782(13) 0.0415(6) Uani 1 1 d . .
C18 C 0.1210(4) 0.3877(3) 0.35070(15) 0.0492(7) Uani 1 1 d . .
C10 C 0.4833(4) 0.3942(3) 0.63051(16) 0.0489(6) Uani 1 1 d . .
C11 C 0.3158(4) 0.4246(3) 0.65141(14) 0.0532(7) Uani 1 1 d . .
C14 C 0.1090(3) 0.4765(3) 0.45641(16) 0.0504(7) Uani 1 1 d . .
H14 H 0.0629 0.5346 0.4847 0.060 Uiso 1 1 calc R U
C3 C 0.6650(6) 0.6618(4) 0.4674(2) 0.0762(10) Uani 1 1 d . .
H3 H 0.7835 0.6776 0.4757 0.091 Uiso 1 1 calc R U
C6 C 0.6225(5) 0.3866(3) 0.6746(2) 0.0664(9) Uani 1 1 d . .
H6 H 0.7359 0.3658 0.6613 0.080 Uiso 1 1 calc R U
C20 C 0.1288(6) 0.3128(5) 0.24231(18) 0.0783(11) Uani 1 1 d . .
H20A H 0.2533 0.3281 0.2393 0.117 Uiso 1 1 calc R U
H20B H 0.0745 0.3279 0.2012 0.117 Uiso 1 1 calc R U
H20C H 0.1092 0.2288 0.2547 0.117 Uiso 1 1 calc R U
C9 C 0.2797(6) 0.4489(4) 0.71516(17) 0.0719(9) Uani 1 1 d . .
H9 H 0.1662 0.4690 0.7287 0.086 Uiso 1 1 calc R U
C7 C 0.5859(7) 0.4111(4) 0.7382(2) 0.0805(12) Uani 1 1 d . .
H7 H 0.6767 0.4062 0.7683 0.097 Uiso 1 1 calc R U
C2 C 0.6094(9) 0.6968(5) 0.4126(2) 0.1031(17) Uani 1 1 d . .
H2A H 0.4922 0.6839 0.4012 0.124 Uiso 1 1 calc R U
H2B H 0.6859 0.7355 0.3840 0.124 Uiso 1 1 calc R U
C5 C 0.6108(7) 0.6640(4) 0.5833(2) 0.0931(14) Uani 1 1 d . .
H5A H 0.7311 0.6470 0.5948 0.140 Uiso 1 1 calc R U
H5B H 0.5339 0.6353 0.6169 0.140 Uiso 1 1 calc R U
H5C H 0.5955 0.7510 0.5778 0.140 Uiso 1 1 calc R U
C8 C 0.4200(7) 0.4423(5) 0.7587(2) 0.0841(12) Uani 1 1 d . .
H8 H 0.4006 0.4593 0.8021 0.101 Uiso 1 1 calc R U

loop_
_atom_site_aniso_label
_atom_site_aniso_U_11
_atom_site_aniso_U_22
_atom_site_aniso_U_33
_atom_site_aniso_U_23
_atom_site_aniso_U_13
_atom_site_aniso_U_12
O1 0.0658(13) 0.0853(16) 0.0474(12) 0.0032(11) -0.0085(10) 0.0077(11)
O2 0.0373(10) 0.1030(19) 0.0699(15) -0.0059(14) 0.0105(10) 0.0073(10)
N003 0.0330(10) 0.0524(13) 0.0475(13) -0.0034(9) 0.0000(9) 0.0014(9)
C1 0.0419(14) 0.0529(15) 0.0667(19) -0.0042(14) 0.0033(13) -0.0012(12)
C16 0.0395(13) 0.0523(15) 0.0534(16) -0.0015(12) -0.0036(11) 0.0067(12)
C12 0.0425(13) 0.0537(15) 0.0532(16) -0.0014(13) 0.0041(13) -0.0015(12)
C17 0.0447(14) 0.0573(18) 0.0544(17) -0.0077(13) 0.0024(12) 0.0051(12)
C19 0.0502(15) 0.0500(16) 0.0627(19) 0.0044(14) -0.0065(14) 0.0098(12)
C13 0.0362(12) 0.0470(14) 0.0533(16) -0.0044(12) -0.0060(11) 0.0075(10)
C4 0.0345(13) 0.0579(16) 0.0528(15) -0.0075(13) -0.0004(11) 0.0046(11)
C15 0.0327(11) 0.0438(14) 0.0480(15) -0.0011(11) -0.0001(11) -0.0034(9)
C18 0.0414(13) 0.0556(17) 0.0506(17) 0.0031(12) -0.0029(12) -0.0066(12)
C10 0.0485(15) 0.0461(13) 0.0520(16) 0.0054(12) -0.0053(13) -0.0012(11)
C11 0.0559(17) 0.0507(16) 0.0531(17) -0.0003(12) 0.0044(14) -0.0031(13)
C14 0.0459(14) 0.0458(15) 0.0594(18) -0.0055(13) -0.0038(12) 0.0053(11)
C3 0.082(2) 0.064(2) 0.083(3) -0.0015(19) 0.010(2) -0.0006(18)
C6 0.064(2) 0.072(2) 0.063(2) 0.0060(16) -0.0168(17) 0.0032(16)
C20 0.079(2) 0.102(3) 0.054(2) -0.0105(19) -0.0025(17) 0.001(2)
C9 0.078(2) 0.081(2) 0.056(2) 0.0027(16) 0.0139(18) 0.0026(19)
C7 0.096(3) 0.086(3) 0.059(2) 0.0018(19) -0.026(2) 0.000(2)
C2 0.141(5) 0.090(3) 0.079(3) 0.005(3) 0.019(3) 0.027(3)
C5 0.130(4) 0.064(2) 0.085(3) -0.010(2) -0.002(3) -0.020(2)
C8 0.112(4) 0.095(3) 0.0459(19) 0.0002(19) -0.006(2) -0.005(2)

loop_
_atom_type_symbol
_atom_type_description
_atom_type_scat_dispersion_real
_atom_type_scat_dispersion_imag
_atom_type_scat_source
C C 0.0033 0.0016 'International Tables Vol C Tables 4.2.6.8 and 6.1.1.4'
H H 0.0000 0.0000 'International Tables Vol C Tables 4.2.6.8 and 6.1.1.4'
N N 0.0061 0.0033 'International Tables Vol C Tables 4.2.6.8 and 6.1.1.4'
O O 0.0106 0.0060 'International Tables Vol C Tables 4.2.6.8 and 6.1.1.4'

loop_
_geom_angle_atom_site_label_1
_geom_angle_atom_site_label_2
_geom_angle_atom_site_label_3
_geom_angle
C18 O1 C20 118.0(3)
C12 N003 C15 125.2(2)
C12 N003 C13 112.7(2)
C15 N003 C13 122.0(2)
C3 C1 C5 107.6(3)
C3 C1 C4 110.2(3)
C5 C1 C4 114.1(3)
C3 C1 H1 108.3
C5 C1 H1 108.3
C4 C1 H1 108.3
C15 C16 C17 121.2(3)
C15 C16 H16 119.4
C17 C16 H16 119.4
O2 C12 N003 125.7(3)
O2 C12 C11 128.1(3)
N003 C12 C11 106.1(2)
C18 C17 C16 119.4(3)
C18 C17 H17 120.3
C16 C17 H17 120.3
C14 C19 C18 120.3(3)
C14 C19 H19 119.8
C18 C19 H19 119.8
N003 C13 C10 101.5(2)
N003 C13 C4 112.2(2)
C10 C13 C4 116.1(2)
N003 C13 H13 108.9
C10 C13 H13 108.9
C4 C13 H13 108.9
C13 C4 C1 116.8(2)
C13 C4 H4A 108.1
C1 C4 H4A 108.1
C13 C4 H4B 108.1
C1 C4 H4B 108.1
H4A C4 H4B 107.3
C16 C15 C14 119.1(3)
C16 C15 N003 120.5(2)
C14 C15 N003 120.4(2)
O1 C18 C17 124.5(3)
O1 C18 C19 115.5(3)
C17 C18 C19 120.0(3)
C11 C10 C6 120.2(3)
C11 C10 C13 110.5(3)
C6 C10 C13 129.3(3)
C9 C11 C10 122.0(3)
C9 C11 C12 128.9(3)
C10 C11 C12 109.0(3)
C19 C14 C15 120.1(3)
C19 C14 H14 120.0
C15 C14 H14 120.0
C2 C3 C1 129.0(5)
C2 C3 H3 115.5
C1 C3 H3 115.5
C7 C6 C10 117.6(4)
C7 C6 H6 121.2
C10 C6 H6 121.2
O1 C20 H20A 109.5
O1 C20 H20B 109.5
H20A C20 H20B 109.5
O1 C20 H20C 109.5
H20A C20 H20C 109.5
H20B C20 H20C 109.5
C11 C9 C8 117.4(4)
C11 C9 H9 121.3
C8 C9 H9 121.3
C8 C7 C6 122.2(4)
C8 C7 H7 118.9
C6 C7 H7 118.9
C3 C2 H2A 120.0
C3 C2 H2B 120.0
H2A C2 H2B 120.0
C1 C5 H5A 109.5
C1 C5 H5B 109.5
H5A C5 H5B 109.5
C1 C5 H5C 109.5
H5A C5 H5C 109.5
H5B C5 H5C 109.5
C7 C8 C9 120.6(4)
C7 C8 H8 119.7
C9 C8 H8 119.7

loop_
_geom_bond_atom_site_label_1
_geom_bond_atom_site_label_2
_geom_bond_distance
O1 C18 1.375(4)
O1 C20 1.414(5)
O2 C12 1.223(3)
N003 C12 1.380(4)
N003 C15 1.421(4)
N003 C13 1.485(3)
C1 C3 1.500(5)
C1 C5 1.522(6)
C1 C4 1.537(4)
C1 H1 0.9800
C16 C15 1.377(4)
C16 C17 1.384(4)
C16 H16 0.9300
C12 C11 1.475(4)
C17 C18 1.379(4)
C17 H17 0.9300
C19 C14 1.381(5)
C19 C18 1.382(5)
C19 H19 0.9300
C13 C10 1.496(4)
C13 C4 1.532(4)
C13 H13 0.9800
C4 H4A 0.9700
C4 H4B 0.9700
C15 C14 1.386(4)
C10 C11 1.381(4)
C10 C6 1.398(5)
C11 C9 1.375(5)
C14 H14 0.9300
C3 C2 1.270(7)
C3 H3 0.9300
C6 C7 1.374(6)
C6 H6 0.9300
C20 H20A 0.9600
C20 H20B 0.9600
C20 H20C 0.9600
C9 C8 1.397(6)
C9 H9 0.9300
C7 C8 1.369(7)
C7 H7 0.9300
C2 H2A 0.9300
C2 H2B 0.9300
C5 H5A 0.9600
C5 H5B 0.9600
C5 H5C 0.9600
C8 H8 0.9300
